data_7700930
loop_
_publ_author_name
'Biswas, Soumava'
'Mandal, Leena'
'Shen, Yongbing'
'Yamashita, Masahiro'

_publ_section_title
;
 Exploration of SMM behavior of Ln<sub>2</sub> complexes derived from
 thianaphthene-2-carboxylic acid.
;
_journal_issue 37
_journal_name_full 'Dalton transactions (Cambridge, England : 2003)'
_journal_page_first 14096
_journal_page_last 14102
_journal_paper_doi 10.1039/c9dt01984g
_journal_volume 48
_journal_year 2019
_chemical_formula_sum 'C60 H48 Dy2 N2 O16 S6'
_chemical_formula_weight 1570.36
_space_group_crystal_system monoclinic
_space_group_IT_number 14
_space_group_name_Hall '-P 2ybc'
_space_group_name_H-M_alt 'P 1 21/c 1'
_symmetry_space_group_name_Hall '-P 2ybc'
_symmetry_space_group_name_H-M 'P 1 21/c 1'
_atom_sites_solution_hydrogens mixed
_audit_creation_method SHELXL-2014/7
_audit_update_record
;
2019-05-08 deposited with the CCDC.    2019-08-26 downloaded from the CCDC.
;
_cell_angle_alpha 90
_cell_angle_beta 106.892(3)
_cell_angle_gamma 90
_cell_formula_units_Z 2
_cell_length_a 8.6584(17)
_cell_length_b 25.153(5)
_cell_length_c 14.150(3)
_cell_measurement_reflns_used 7733
_cell_measurement_temperature 120(2)
_cell_measurement_theta_max 27.4739
_cell_measurement_theta_min 3.1162
_cell_volume 2948.7(10)
_computing_cell_refinement 'CrystalClear (Rigaku Inc., 2008)'
_computing_data_collection 'CrystalClear (Rigaku Inc., 2008)'
_computing_data_reduction 'CrystalClear (Rigaku Inc., 2008), SORTAV (Blessing, 1995)'
_computing_structure_refinement 'SHELXL-2014/7 (Sheldrick, 2014)'
_computing_structure_solution 'SIR92 (Altomare et al, 1994)'
_diffrn_ambient_temperature 120(2)
_diffrn_measured_fraction_theta_full 0.963
_diffrn_measured_fraction_theta_max 0.950
_diffrn_measurement_device_type 'Rigaku Saturn 724+'
_diffrn_radiation_type MoK\a
_diffrn_radiation_wavelength 0.71073
_diffrn_reflns_av_R_equivalents 0.0343
_diffrn_reflns_av_unetI/netI 0.0748
_diffrn_reflns_Laue_measured_fraction_full 0.963
_diffrn_reflns_Laue_measured_fraction_max 0.950
_diffrn_reflns_limit_h_max 11
_diffrn_reflns_limit_h_min -11
_diffrn_reflns_limit_k_max 26
_diffrn_reflns_limit_k_min -32
_diffrn_reflns_limit_l_max 18
_diffrn_reflns_limit_l_min -10
_diffrn_reflns_number 11395
_diffrn_reflns_point_group_measured_fraction_full 0.963
_diffrn_reflns_point_group_measured_fraction_max 0.950
_diffrn_reflns_theta_full 25.242
_diffrn_reflns_theta_max 27.470
_diffrn_reflns_theta_min 4.046
_exptl_absorpt_coefficient_mu 2.799
_exptl_absorpt_correction_T_max 1.0000
_exptl_absorpt_correction_T_min 0.5783
_exptl_absorpt_correction_type multi-scan
_exptl_absorpt_process_details '(Higashi, 1995)'
_exptl_crystal_colour White
_exptl_crystal_density_diffrn 1.769
_exptl_crystal_description Block
_exptl_crystal_F_000 1556
_exptl_crystal_size_max 0.200
_exptl_crystal_size_mid 0.150
_exptl_crystal_size_min 0.100
_refine_diff_density_max 6.043
_refine_diff_density_min -1.709
_refine_diff_density_rms 0.265
_refine_ls_extinction_method none
_refine_ls_goodness_of_fit_ref 1.037
_refine_ls_hydrogen_treatment mixed
_refine_ls_matrix_type full
_refine_ls_number_parameters 371
_refine_ls_number_reflns 6427
_refine_ls_number_restraints 32
_refine_ls_restrained_S_all 1.035
_refine_ls_R_factor_all 0.0762
_refine_ls_R_factor_gt 0.0509
_refine_ls_shift/su_max 0.001
_refine_ls_shift/su_mean 0.000
_refine_ls_structure_factor_coef Fsqd
_refine_ls_weighting_details 'w=1/[\s^2^(Fo^2^)+(0.0900P)^2^+5.9000P] where P=(Fo^2^+2Fc^2^)/3'
_refine_ls_weighting_scheme calc
_refine_ls_wR_factor_gt 0.1357
_refine_ls_wR_factor_ref 0.1598
_reflns_Friedel_coverage 0.000
_reflns_number_gt 4220
_reflns_number_total 6427
_reflns_threshold_expression 'I > 2\s(I)'
_cod_data_source_file c9dt01984g2.cif
_cod_data_source_block 1
_cod_depositor_comments
;
The following automatic conversions were performed:

'_exptl_absorpt_correction_type' value 'Multi-scan' changed to
'multi-scan' according to
/home/data/users/saulius/crontab/automatic-downloads/rss-feeds/RSC/lib/dictionaries/cif_core.dic
dictionary named 'cif_core.dic' version 2.4.2 from 2011-04-26.

Automatic conversion script
Id: cif_fix_values 4973 2017-02-22 13:04:09Z antanas 

 Adding full bibliography for 7700930--7700932.cif.
;
_cod_database_code 7700930
_shelx_shelxl_version_number 2014/7
_shelx_space_group_comment
;
The symmetry employed for this shelxl refinement is uniquely defined
by the following loop, which should always be used as a source of
symmetry information in preference to the above space-group names.
They are only intended as comments.
;
_shelx_estimated_absorpt_t_min 0.604
_shelx_estimated_absorpt_t_max 0.767

loop_
_space_group_symop_operation_xyz
'x, y, z'
'-x, y+1/2, -z+1/2'
'-x, -y, -z'
'x, -y-1/2, z-1/2'

loop_
_atom_site_label
_atom_site_type_symbol
_atom_site_fract_x
_atom_site_fract_y
_atom_site_fract_z
_atom_site_U_iso_or_equiv
_atom_site_adp_type
_atom_site_occupancy
_atom_site_site_symmetry_order
_atom_site_calc_flag
_atom_site_refinement_flags_posn
_atom_site_refinement_flags_adp
_atom_site_refinement_flags_occupancy
C1 C 0.7043(9) 1.0683(3) 0.6915(5) 0.0205(16) Uani 1 1 d . . .
C2 C 0.6287(9) 1.1107(3) 0.7346(5) 0.0188(16) Uani 1 1 d . . .
C3 C 0.4741(10) 1.1344(3) 0.6924(6) 0.0221(17) Uani 1 1 d . . .
H3 H 0.4006 1.1268 0.6296 0.027 Uiso 1 1 calc R U .
C4 C 0.4513(9) 1.1725(3) 0.7646(6) 0.0231(17) Uani 1 1 d . . .
C5 C 0.3101(10) 1.2019(4) 0.7580(6) 0.032(2) Uani 1 1 d . . .
H5 H 0.2196 1.1987 0.7011 0.038 Uiso 1 1 calc R U .
C6 C 0.3029(11) 1.2350(4) 0.8335(7) 0.035(2) Uani 1 1 d . . .
H6 H 0.2076 1.2549 0.8283 0.043 Uiso 1 1 calc R U .
C7 C 0.4356(11) 1.2396(4) 0.9188(7) 0.032(2) Uani 1 1 d . . .
H7 H 0.4289 1.2626 0.9708 0.038 Uiso 1 1 calc R U .
C8 C 0.5769(10) 1.2109(4) 0.9277(6) 0.0284(19) Uani 1 1 d . . .
H8 H 0.6662 1.2137 0.9854 0.034 Uiso 1 1 calc R U .
C9 C 0.5839(9) 1.1779(3) 0.8505(6) 0.0220(17) Uani 1 1 d . . .
C10 C 1.1623(9) 0.9724(3) 0.7621(5) 0.0187(16) Uani 1 1 d . . .
C11 C 1.3270(7) 0.9635(3) 0.8307(5) 0.0108(7) Uani 1 1 d . U .
C12 C 1.4822(8) 0.9856(3) 0.8041(5) 0.0108(7) Uani 0.9 1 d . U P
H12 H 1.4946 0.9695 0.7421 0.013 Uiso 0.9 1 calc R U P
C13 C 1.6056(7) 0.9601(3) 0.9018(5) 0.0108(7) Uani 1 1 d . U .
C14 C 1.7778(7) 0.9648(3) 0.9197(5) 0.0108(7) Uani 1 1 d . U .
H14 H 1.8015 0.9425 0.8670 0.013 Uiso 1 1 calc R U .
C15 C 1.8767(10) 0.9442(4) 1.0071(6) 0.0278(19) Uani 1 1 d . . .
H15 H 1.9906 0.9471 1.0211 0.033 Uiso 1 1 calc R U .
C16 C 1.8117(11) 0.9191(3) 1.0753(6) 0.030(2) Uani 1 1 d . . .
H16 H 1.8823 0.9048 1.1343 0.037 Uiso 1 1 calc R U .
C17 C 1.6507(10) 0.9148(3) 1.0588(6) 0.0247(18) Uani 1 1 d . . .
H17 H 1.6085 0.8984 1.1065 0.030 Uiso 1 1 calc R U .
C18 C 1.5470(9) 0.9345(3) 0.9717(5) 0.0196(16) Uani 1 1 d . . .
C19 C 1.0159(8) 0.9016(3) 0.5072(5) 0.0180(16) Uani 1 1 d . . .
C20 C 1.0313(9) 0.8471(3) 0.4686(6) 0.0209(10) Uani 1 1 d . . .
C21 C 1.0956(9) 0.8335(3) 0.3887(6) 0.0209(10) Uani 1 1 d . . .
H21 H 1.1372 0.8570 0.3496 0.025 Uiso 1 1 calc R U .
C22 C 1.0829(9) 0.7746(3) 0.3806(6) 0.0209(10) Uani 1 1 d . . .
C23 C 1.1268(11) 0.7422(4) 0.3133(6) 0.033(2) Uani 1 1 d . . .
H23 H 1.1738 0.7577 0.2669 0.039 Uiso 1 1 calc R U .
C24 C 1.1035(11) 0.6882(4) 0.3124(7) 0.038(2) Uani 1 1 d . . .
H24 H 1.1343 0.6666 0.2659 0.046 Uiso 1 1 calc R U .
C25 C 1.0327(10) 0.6648(4) 0.3818(6) 0.030(2) Uani 1 1 d . . .
H25 H 1.0175 0.6274 0.3818 0.037 Uiso 1 1 calc R U .
C26 C 0.9867(10) 0.6957(3) 0.4483(6) 0.0271(18) Uani 1 1 d . . .
H26 H 0.9384 0.6801 0.4940 0.032 Uiso 1 1 calc R U .
C27 C 1.0120(9) 0.7512(3) 0.4481(6) 0.0223(17) Uani 1 1 d . . .
C28 C 0.6753(9) 0.8979(3) 0.7093(6) 0.0225(17) Uani 1 1 d . . .
H28 H 0.7692 0.8923 0.7632 0.027 Uiso 1 1 calc R U .
C29 C 0.5400(11) 0.8328(4) 0.7854(6) 0.035(2) Uani 1 1 d . . .
H29A H 0.6483 0.8284 0.8314 0.052 Uiso 1 1 calc R U .
H29B H 0.4976 0.7981 0.7589 0.052 Uiso 1 1 calc R U .
H29C H 0.4686 0.8486 0.8203 0.052 Uiso 1 1 calc R U .
C30 C 0.3964(9) 0.8759(3) 0.6260(6) 0.0272(19) Uani 1 1 d . . .
H30A H 0.3171 0.8925 0.6540 0.041 Uiso 1 1 calc R U .
H30B H 0.3549 0.8416 0.5966 0.041 Uiso 1 1 calc R U .
H30C H 0.4157 0.8992 0.5750 0.041 Uiso 1 1 calc R U .
C12A C 1.603(8) 1.008(3) 0.851(5) 0.0108(7) Uani 0.1 1 d . U P
H12A H 1.5858 1.0412 0.8868 0.013 Uiso 0.1 1 calc R U P
Dy1 Dy 0.86889(4) 0.98939(2) 0.61672(2) 0.01414(12) Uani 1 1 d . . .
H8A H 0.743(11) 0.983(3) 0.416(5) 0.03(3) Uiso 1 1 d D . .
H8B H 0.603(3) 0.977(3) 0.440(6) 0.01(2) Uiso 1 1 d D . .
N1 N 0.5483(8) 0.8676(3) 0.7044(5) 0.0204(14) Uani 1 1 d . . .
O1 O 0.6306(6) 1.0469(2) 0.6094(4) 0.0219(12) Uani 1 1 d . . .
O2 O 0.8451(6) 1.0528(2) 0.7383(4) 0.0220(12) Uani 1 1 d . . .
O3 O 1.1548(6) 1.0004(2) 0.6844(4) 0.0187(11) Uani 1 1 d . . .
O4 O 1.0387(6) 0.9534(2) 0.7768(4) 0.0180(11) Uani 1 1 d . . .
O5 O 0.9363(7) 1.0585(2) 0.5340(4) 0.0280(13) Uani 1 1 d . . .
O6 O 0.6810(7) 0.9324(2) 0.6498(4) 0.0246(13) Uani 1 1 d . . .
O7 O 0.9580(7) 0.9062(2) 0.5782(4) 0.0239(12) Uani 1 1 d . . .
O8 O 0.6989(7) 0.9747(2) 0.4557(4) 0.0218(12) Uani 1 1 d D . .
S1 S 0.7407(3) 1.13604(9) 0.84903(15) 0.0270(5) Uani 1 1 d . . .
S2 S 1.3415(3) 0.93002(11) 0.93871(19) 0.0440(6) Uani 1 1 d . . .
S3 S 0.9604(3) 0.79560(9) 0.52579(17) 0.0330(5) Uani 1 1 d . . .

loop_
_atom_site_aniso_label
_atom_site_aniso_U_11
_atom_site_aniso_U_22
_atom_site_aniso_U_33
_atom_site_aniso_U_23
_atom_site_aniso_U_13
_atom_site_aniso_U_12
C1 0.018(4) 0.027(4) 0.015(3) 0.007(3) 0.002(3) -0.003(3)
C2 0.023(4) 0.022(4) 0.008(3) -0.004(3) -0.002(3) -0.001(3)
C3 0.025(4) 0.015(4) 0.035(4) -0.009(3) 0.023(4) -0.009(3)
C4 0.017(4) 0.030(4) 0.020(4) 0.001(3) 0.001(3) -0.003(3)
C5 0.024(4) 0.050(6) 0.017(4) 0.000(4) 0.001(3) 0.006(4)
C6 0.029(5) 0.037(5) 0.040(5) 0.010(4) 0.010(4) 0.007(4)
C7 0.032(5) 0.033(5) 0.035(5) -0.008(4) 0.017(4) 0.005(4)
C8 0.022(4) 0.041(5) 0.020(4) -0.004(4) 0.003(3) -0.007(4)
C9 0.016(4) 0.028(4) 0.020(4) 0.004(3) 0.001(3) 0.000(3)
C10 0.013(3) 0.019(4) 0.021(4) 0.001(3) 0.000(3) 0.004(3)
C11 0.0034(16) 0.0189(18) 0.0093(15) -0.0067(13) 0.0004(12) 0.0040(13)
C12 0.0034(16) 0.0189(18) 0.0093(15) -0.0067(13) 0.0004(12) 0.0040(13)
C13 0.0034(16) 0.0189(18) 0.0093(15) -0.0067(13) 0.0004(12) 0.0040(13)
C14 0.0034(16) 0.0189(18) 0.0093(15) -0.0067(13) 0.0004(12) 0.0040(13)
C15 0.014(4) 0.033(5) 0.030(4) 0.001(4) -0.003(3) 0.003(3)
C16 0.035(5) 0.027(4) 0.017(4) -0.002(3) -0.013(3) 0.001(4)
C17 0.023(4) 0.032(5) 0.019(4) 0.002(3) 0.006(3) -0.006(4)
C18 0.014(4) 0.026(4) 0.018(4) -0.002(3) 0.005(3) -0.004(3)
C19 0.013(3) 0.019(4) 0.017(4) 0.006(3) -0.002(3) 0.002(3)
C20 0.014(2) 0.018(2) 0.024(2) -0.0037(17) -0.0047(17) 0.0022(17)
C21 0.014(2) 0.018(2) 0.024(2) -0.0037(17) -0.0047(17) 0.0022(17)
C22 0.014(2) 0.018(2) 0.024(2) -0.0037(17) -0.0047(17) 0.0022(17)
C23 0.027(5) 0.039(5) 0.027(4) -0.002(4) 0.001(4) 0.010(4)
C24 0.038(5) 0.037(5) 0.031(5) -0.012(4) -0.003(4) 0.013(4)
C25 0.019(4) 0.028(5) 0.035(5) -0.002(4) -0.006(4) -0.003(4)
C26 0.023(4) 0.021(4) 0.031(4) 0.003(3) -0.004(3) -0.003(3)
C27 0.013(4) 0.030(4) 0.021(4) 0.004(3) 0.000(3) 0.005(3)
C28 0.014(4) 0.032(5) 0.021(4) 0.003(3) 0.003(3) -0.003(3)
C29 0.038(5) 0.035(5) 0.028(5) 0.014(4) 0.003(4) -0.007(4)
C30 0.019(4) 0.029(5) 0.027(4) -0.002(3) -0.004(3) -0.007(3)
C12A 0.0034(16) 0.0189(18) 0.0093(15) -0.0067(13) 0.0004(12) 0.0040(13)
Dy1 0.01168(18) 0.01561(19) 0.01300(17) 0.00002(13) 0.00023(12) -0.00045(14)
N1 0.019(3) 0.026(4) 0.018(3) 0.003(3) 0.007(3) 0.000(3)
O1 0.013(2) 0.030(3) 0.020(3) -0.004(2) 0.001(2) -0.002(2)
O2 0.019(3) 0.026(3) 0.017(3) 0.000(2) -0.001(2) 0.001(2)
O3 0.016(3) 0.027(3) 0.011(2) 0.007(2) 0.000(2) 0.000(2)
O4 0.013(2) 0.023(3) 0.016(3) 0.002(2) 0.001(2) -0.002(2)
O5 0.023(3) 0.026(3) 0.027(3) 0.008(2) -0.005(2) -0.002(2)
O6 0.019(3) 0.032(3) 0.020(3) 0.004(2) 0.002(2) -0.003(2)
O7 0.024(3) 0.026(3) 0.019(3) -0.003(2) 0.003(2) 0.004(2)
O8 0.014(3) 0.040(3) 0.012(3) -0.002(2) 0.004(2) -0.008(3)
S1 0.0221(10) 0.0354(12) 0.0198(10) -0.0042(8) 0.0004(8) 0.0018(9)
S2 0.0380(14) 0.0511(16) 0.0336(13) -0.0009(11) -0.0046(11) 0.0012(12)
S3 0.0374(13) 0.0297(12) 0.0300(11) -0.0008(9) 0.0066(10) -0.0010(10)

loop_
_atom_type_symbol
_atom_type_description
_atom_type_scat_dispersion_real
_atom_type_scat_dispersion_imag
_atom_type_scat_source
C C 0.0033 0.0016 'International Tables Vol C Tables 4.2.6.8 and 6.1.1.4'
H H 0.0000 0.0000 'International Tables Vol C Tables 4.2.6.8 and 6.1.1.4'
N N 0.0061 0.0033 'International Tables Vol C Tables 4.2.6.8 and 6.1.1.4'
O O 0.0106 0.0060 'International Tables Vol C Tables 4.2.6.8 and 6.1.1.4'
S S 0.1246 0.1234 'International Tables Vol C Tables 4.2.6.8 and 6.1.1.4'
Dy Dy -0.1892 4.4098 'International Tables Vol C Tables 4.2.6.8 and 6.1.1.4'

loop_
_geom_angle_atom_site_label_1
_geom_angle_atom_site_label_2
_geom_angle_atom_site_label_3
_geom_angle
_geom_angle_site_symmetry_1
_geom_angle_site_symmetry_3
O2 C1 O1 120.0(7) . .
O2 C1 C2 118.7(7) . .
O1 C1 C2 121.3(7) . .
O2 C1 Dy1 57.8(4) . .
O1 C1 Dy1 62.3(4) . .
C2 C1 Dy1 176.3(5) . .
C3 C2 C1 127.2(7) . .
C3 C2 S1 115.7(6) . .
C1 C2 S1 117.0(6) . .
C2 C3 C4 106.5(7) . .
C2 C3 H3 126.7 . .
C4 C3 H3 126.7 . .
C5 C4 C9 118.6(7) . .
C5 C4 C3 126.3(7) . .
C9 C4 C3 115.1(7) . .
C6 C5 C4 120.2(8) . .
C6 C5 H5 119.9 . .
C4 C5 H5 119.9 . .
C5 C6 C7 120.5(9) . .
C5 C6 H6 119.7 . .
C7 C6 H6 119.7 . .
C8 C7 C6 120.6(8) . .
C8 C7 H7 119.7 . .
C6 C7 H7 119.7 . .
C9 C8 C7 118.5(8) . .
C9 C8 H8 120.8 . .
C7 C8 H8 120.8 . .
C8 C9 C4 121.6(8) . .
C8 C9 S1 126.1(6) . .
C4 C9 S1 112.1(6) . .
O4 C10 O3 121.3(7) . .
O4 C10 C11 122.7(7) . .
O3 C10 C11 116.0(7) . .
O4 C10 Dy1 62.6(4) . .
O3 C10 Dy1 58.7(4) . .
C11 C10 Dy1 173.8(5) . .
C10 C11 C12 120.4(6) . .
C10 C11 S2 117.5(5) . .
C12 C11 S2 122.1(5) . .
C12A C12 C11 134(3) . .
C12A C12 C13 58(3) . .
C11 C12 C13 93.0(5) . .
C12A C12 H12 112.2 . .
C11 C12 H12 112.2 . .
C13 C12 H12 112.2 . .
C18 C13 C12A 144(3) . .
C18 C13 C14 118.9(6) . .
C12A C13 C14 83(3) . .
C18 C13 C12 120.3(6) . .
C12A C13 C12 47(3) . .
C14 C13 C12 120.7(6) . .
C15 C14 C13 117.7(7) . .
C15 C14 C12A 151(2) . .
C13 C14 C12A 48(2) . .
C15 C14 H14 104.4 . .
C13 C14 H14 104.4 . .
C12A C14 H14 104.4 . .
C14 C15 C16 121.1(7) . .
C14 C15 H15 119.5 . .
C16 C15 H15 119.5 . .
C17 C16 C15 121.2(7) . .
C17 C16 H16 119.4 . .
C15 C16 H16 119.4 . .
C16 C17 C18 119.7(8) . .
C16 C17 H17 120.2 . .
C18 C17 H17 120.2 . .
C17 C18 C13 121.3(7) . .
C17 C18 S2 125.0(6) . .
C13 C18 S2 113.7(6) . .
O7 C19 O5 123.1(7) . 3_776
O7 C19 C20 118.5(7) . .
O5 C19 C20 118.4(7) 3_776 .
C21 C20 C19 127.0(7) . .
C21 C20 S3 117.3(6) . .
C19 C20 S3 115.7(6) . .
C20 C21 C22 105.2(7) . .
C20 C21 H21 127.4 . .
C22 C21 H21 127.4 . .
C23 C22 C27 118.8(8) . .
C23 C22 C21 127.5(8) . .
C27 C22 C21 113.7(7) . .
C24 C23 C22 121.2(9) . .
C24 C23 H23 119.4 . .
C22 C23 H23 119.4 . .
C23 C24 C25 119.5(9) . .
C23 C24 H24 120.2 . .
C25 C24 H24 120.2 . .
C26 C25 C24 120.6(8) . .
C26 C25 H25 119.7 . .
C24 C25 H25 119.7 . .
C25 C26 C27 118.9(8) . .
C25 C26 H26 120.5 . .
C27 C26 H26 120.5 . .
C22 C27 C26 120.9(8) . .
C22 C27 S3 114.1(6) . .
C26 C27 S3 124.9(7) . .
O6 C28 N1 125.0(7) . .
O6 C28 H28 117.5 . .
N1 C28 H28 117.5 . .
N1 C29 H29A 109.5 . .
N1 C29 H29B 109.5 . .
H29A C29 H29B 109.5 . .
N1 C29 H29C 109.5 . .
H29A C29 H29C 109.5 . .
H29B C29 H29C 109.5 . .
N1 C30 H30A 109.5 . .
N1 C30 H30B 109.5 . .
H30A C30 H30B 109.5 . .
N1 C30 H30C 109.5 . .
H30A C30 H30C 109.5 . .
H30B C30 H30C 109.5 . .
C12 C12A C13 76(4) . .
C12 C12A C14 116(5) . .
C13 C12A C14 49(2) . .
C12 C12A H12A 115.7 . .
C13 C12A H12A 115.7 . .
C14 C12A H12A 115.7 . .
O5 Dy1 O6 151.8(2) . .
O5 Dy1 O7 114.3(2) . .
O6 Dy1 O7 78.0(2) . .
O5 Dy1 O8 78.6(2) . .
O6 Dy1 O8 79.63(19) . .
O7 Dy1 O8 77.9(2) . .
O5 Dy1 O3 74.13(19) . .
O6 Dy1 O3 134.07(18) . .
O7 Dy1 O3 79.90(19) . .
O8 Dy1 O3 133.41(19) . .
O5 Dy1 O2 87.1(2) . .
O6 Dy1 O2 93.16(19) . .
O7 Dy1 O2 149.51(18) . .
O8 Dy1 O2 129.7(2) . .
O3 Dy1 O2 86.03(18) . .
O5 Dy1 O4 125.29(18) . .
O6 Dy1 O4 81.64(18) . .
O7 Dy1 O4 74.91(18) . .
O8 Dy1 O4 149.6(2) . .
O3 Dy1 O4 53.78(16) . .
O2 Dy1 O4 74.94(18) . .
O5 Dy1 O1 82.4(2) . .
O6 Dy1 O1 75.3(2) . .
O7 Dy1 O1 146.06(18) . .
O8 Dy1 O1 76.94(19) . .
O3 Dy1 O1 134.01(17) . .
O2 Dy1 O1 53.30(17) . .
O4 Dy1 O1 120.79(17) . .
O5 Dy1 C10 100.5(2) . .
O6 Dy1 C10 107.3(2) . .
O7 Dy1 C10 75.3(2) . .
O8 Dy1 C10 150.0(2) . .
O3 Dy1 C10 27.4(2) . .
O2 Dy1 C10 79.8(2) . .
O4 Dy1 C10 26.4(2) . .
O1 Dy1 C10 133.0(2) . .
O5 Dy1 C1 83.6(2) . .
O6 Dy1 C1 84.2(2) . .
O7 Dy1 C1 161.7(2) . .
O8 Dy1 C1 103.4(2) . .
O3 Dy1 C1 110.2(2) . .
O2 Dy1 C1 26.55(19) . .
O4 Dy1 C1 98.28(19) . .
O1 Dy1 C1 26.77(19) . .
C10 Dy1 C1 106.3(2) . .
C28 N1 C29 122.3(7) . .
C28 N1 C30 120.4(7) . .
C29 N1 C30 116.1(7) . .
C1 O1 Dy1 91.0(5) . .
C1 O2 Dy1 95.7(5) . .
C10 O3 Dy1 93.9(4) . .
C10 O4 Dy1 91.0(4) . .
C19 O5 Dy1 175.5(5) 3_776 .
C28 O6 Dy1 138.7(5) . .
C19 O7 Dy1 120.3(5) . .
Dy1 O8 H8A 111(7) . .
Dy1 O8 H8B 124(6) . .
H8A O8 H8B 117(10) . .
C9 S1 C2 90.4(4) . .
C18 S2 C11 90.7(4) . .
C27 S3 C20 89.7(4) . .

loop_
_geom_bond_atom_site_label_1
_geom_bond_atom_site_label_2
_geom_bond_distance
_geom_bond_site_symmetry_2
C1 O2 1.267(9) .
C1 O1 1.271(9) .
C1 C2 1.473(11) .
C1 Dy1 2.821(8) .
C2 C3 1.428(11) .
C2 S1 1.749(7) .
C3 C4 1.456(11) .
C3 H3 0.9500 .
C4 C5 1.407(11) .
C4 C9 1.416(10) .
C5 C6 1.370(13) .
C5 H5 0.9500 .
C6 C7 1.409(13) .
C6 H6 0.9500 .
C7 C8 1.395(12) .
C7 H7 0.9500 .
C8 C9 1.387(11) .
C8 H8 0.9500 .
C9 S1 1.724(8) .
C10 O4 1.244(9) .
C10 O3 1.291(9) .
C10 C11 1.490(9) .
C10 Dy1 2.798(7) .
C11 C12 1.598(10) .
C11 S2 1.717(7) .
C12 C12A 1.21(7) .
C12 C13 1.614(9) .
C12 H12 1.0000 .
C13 C18 1.395(10) .
C13 C12A 1.41(7) .
C13 C14 1.443(8) .
C14 C15 1.385(10) .
C14 C12A 1.89(7) .
C14 H14 1.0000 .
C15 C16 1.401(13) .
C15 H15 0.9500 .
C16 C17 1.349(11) .
C16 H16 0.9500 .
C17 C18 1.388(11) .
C17 H17 0.9500 .
C18 S2 1.707(8) .
C19 O7 1.252(9) .
C19 O5 1.288(9) 3_776
C19 C20 1.495(11) .
C20 C21 1.439(11) .
C20 S3 1.732(9) .
C21 C22 1.488(11) .
C21 H21 0.9500 .
C22 C23 1.387(12) .
C22 C27 1.406(11) .
C23 C24 1.372(13) .
C23 H23 0.9500 .
C24 C25 1.428(13) .
C24 H24 0.9500 .
C25 C26 1.367(12) .
C25 H25 0.9500 .
C26 C27 1.412(11) .
C26 H26 0.9500 .
C27 S3 1.716(9) .
C28 O6 1.221(9) .
C28 N1 1.322(10) .
C28 H28 0.9500 .
C29 N1 1.461(10) .
C29 H29A 0.9800 .
C29 H29B 0.9800 .
C29 H29C 0.9800 .
C30 N1 1.469(9) .
C30 H30A 0.9800 .
C30 H30B 0.9800 .
C30 H30C 0.9800 .
C12A H12A 1.0000 .
Dy1 O5 2.265(6) .
Dy1 O6 2.315(6) .
Dy1 O7 2.348(5) .
Dy1 O8 2.355(5) .
Dy1 O3 2.396(5) .
Dy1 O2 2.399(5) .
Dy1 O4 2.485(5) .
Dy1 O1 2.497(5) .
O5 C19 1.288(9) 3_776
O8 H8A 0.80(2) .
O8 H8B 0.80(2) .

loop_
_geom_torsion_atom_site_label_1
_geom_torsion_atom_site_label_2
_geom_torsion_atom_site_label_3
_geom_torsion_atom_site_label_4
_geom_torsion
_geom_torsion_site_symmetry_1
O2 C1 C2 C3 178.1(7) .
O1 C1 C2 C3 -2.5(12) .
O2 C1 C2 S1 -0.6(10) .
O1 C1 C2 S1 178.8(6) .
C1 C2 C3 C4 177.7(7) .
S1 C2 C3 C4 -3.6(8) .
C2 C3 C4 C5 -174.2(8) .
C2 C3 C4 C9 3.1(9) .
C9 C4 C5 C6 0.2(13) .
C3 C4 C5 C6 177.3(8) .
C4 C5 C6 C7 -0.6(14) .
C5 C6 C7 C8 0.3(14) .
C6 C7 C8 C9 0.5(13) .
C7 C8 C9 C4 -0.9(13) .
C7 C8 C9 S1 -175.8(7) .
C5 C4 C9 C8 0.6(12) .
C3 C4 C9 C8 -176.9(7) .
C5 C4 C9 S1 176.1(7) .
C3 C4 C9 S1 -1.3(9) .
O4 C10 C11 C12 175.7(7) .
O3 C10 C11 C12 -2.8(10) .
O4 C10 C11 S2 -5.4(10) .
O3 C10 C11 S2 176.1(5) .
C10 C11 C12 C12A 136(5) .
S2 C11 C12 C12A -43(5) .
C10 C11 C12 C13 -177.4(6) .
S2 C11 C12 C13 3.7(7) .
C12A C12 C13 C18 137(4) .
C11 C12 C13 C18 -4.5(8) .
C11 C12 C13 C12A -142(4) .
C12A C12 C13 C14 -41(4) .
C11 C12 C13 C14 177.4(6) .
C18 C13 C14 C15 -1.1(10) .
C12A C13 C14 C15 148(3) .
C12 C13 C14 C15 177.1(7) .
C18 C13 C14 C12A -149(3) .
C12 C13 C14 C12A 29(3) .
C13 C14 C15 C16 0.7(12) .
C12A C14 C15 C16 53(5) .
C14 C15 C16 C17 -0.9(13) .
C15 C16 C17 C18 1.5(13) .
C16 C17 C18 C13 -1.9(13) .
C16 C17 C18 S2 177.7(7) .
C12A C13 C18 C17 -120(4) .
C14 C13 C18 C17 1.7(11) .
C12 C13 C18 C17 -176.5(7) .
C12A C13 C18 S2 61(4) .
C14 C13 C18 S2 -177.9(5) .
C12 C13 C18 S2 3.9(9) .
O7 C19 C20 C21 -179.4(7) .
O5 C19 C20 C21 0.2(11) 3_776
O7 C19 C20 S3 1.8(9) .
O5 C19 C20 S3 -178.6(5) 3_776
C19 C20 C21 C22 -179.9(6) .
S3 C20 C21 C22 -1.1(7) .
C20 C21 C22 C23 178.9(7) .
C20 C21 C22 C27 1.4(8) .
C27 C22 C23 C24 -0.6(12) .
C21 C22 C23 C24 -177.9(8) .
C22 C23 C24 C25 0.1(13) .
C23 C24 C25 C26 0.6(13) .
C24 C25 C26 C27 -0.8(12) .
C23 C22 C27 C26 0.5(11) .
C21 C22 C27 C26 178.2(7) .
C23 C22 C27 S3 -178.9(6) .
C21 C22 C27 S3 -1.2(8) .
C25 C26 C27 C22 0.2(11) .
C25 C26 C27 S3 179.6(6) .
C11 C12 C12A C13 59(4) .
C11 C12 C12A C14 88(5) .
C13 C12 C12A C14 29(2) .
C18 C13 C12A C12 -83(5) .
C14 C13 C12A C12 145(3) .
C18 C13 C12A C14 131(4) .
C12 C13 C12A C14 -145(3) .
C15 C14 C12A C12 -108(5) .
C13 C14 C12A C12 -38(3) .
C15 C14 C12A C13 -71(5) .
O6 C28 N1 C29 -170.3(8) .
O6 C28 N1 C30 -3.2(13) .
O2 C1 O1 Dy1 -2.1(7) .
C2 C1 O1 Dy1 178.5(6) .
O1 C1 O2 Dy1 2.2(8) .
C2 C1 O2 Dy1 -178.4(6) .
O4 C10 O3 Dy1 -2.3(8) .
C11 C10 O3 Dy1 176.3(6) .
O3 C10 O4 Dy1 2.2(7) .
C11 C10 O4 Dy1 -176.3(7) .
N1 C28 O6 Dy1 -173.6(5) .
O5 C19 O7 Dy1 16.0(9) 3_776
C20 C19 O7 Dy1 -164.4(4) .
C8 C9 S1 C2 174.6(8) .
C4 C9 S1 C2 -0.7(6) .
C3 C2 S1 C9 2.6(6) .
C1 C2 S1 C9 -178.5(6) .
C17 C18 S2 C11 179.3(8) .
C13 C18 S2 C11 -1.0(6) .
C10 C11 S2 C18 179.0(6) .
C12 C11 S2 C18 -2.1(6) .
C22 C27 S3 C20 0.5(6) .
C26 C27 S3 C20 -178.9(7) .
C21 C20 S3 C27 0.4(6) .
C19 C20 S3 C27 179.3(6) .
